data_1510940
loop_
_publ_author_name
'Hsu, S.W.'
'Ku, H.C.'

_publ_section_title
;
 Ferromagnetic enhancement in the hexagonal Ce (Rh1-x Irx)3 B2 system
;
_journal_name_full 'Physical Review, Serie 3. B - Condensed Matter (18,1978-)'
_journal_page_first 2944
_journal_page_last 2947
_journal_paper_doi 10.1103/PhysRevB.38.2944
_journal_volume 38
_journal_year 1988
_chemical_formula_sum 'B2 Ce Ir1.5 Rh1.5'
_chemical_name_systematic '(Ce2 Ir3 Rh3 B4)0.5'
_space_group_IT_number 191
_symmetry_space_group_name_Hall '-P 6 2'
_symmetry_space_group_name_H-M 'P 6/m m m'
_cell_angle_alpha 90
_cell_angle_beta 90
_cell_angle_gamma 120
_cell_formula_units_Z 1
_cell_length_a 5.475
_cell_length_b 5.475
_cell_length_c 3.088
_cell_volume 80.163
_citation_journal_id_ASTM PRBMDO
_cod_data_source_file boron_47.cif
_cod_data_source_block B2Ce1Ir1.5Rh1.5
_cod_original_cell_volume 80.16341
_cod_original_formula_sum 'B2 Ce1 Ir1.5 Rh1.5'
_cod_database_code 1510940

loop_
_symmetry_equiv_pos_as_xyz
x,y,z
x-y,x,z
-y,x-y,z
-x,-y,z
-x+y,-x,z
y,-x+y,z
-y,-x,-z
x-y,-y,-z
x,x-y,-z
y,x,-z
-x+y,y,-z
-x,-x+y,-z
-x,-y,-z
-x+y,-x,-z
y,-x+y,-z
x,y,-z
x-y,x,-z
-y,x-y,-z
y,x,z
-x+y,y,z
-x,-x+y,z
-y,-x,z
x-y,-y,z
x,x-y,z

loop_
_atom_site_label
_atom_site_type_symbol
_atom_site_fract_x
_atom_site_fract_y
_atom_site_fract_z
_atom_site_occupancy
_atom_site_U_iso_or_equiv
Ir1 Ir 0.5 0 0.5 0.5 0.0
Rh1 Rh 0.5 0 0.5 0.5 0.0
Ce1 Ce 0 0 0 1 0.0
B1 B 0.3333 0.6667 0 1 0.0
